data_4350490
loop_
_publ_author_name
'Dong, Yu-Bin'
'Wang, Le'
'Ma, Jian-Ping'
'Huang, Ru-Qi'

_publ_section_title
;
 A novel cascade supramolecular complex with a reversible nanosized
 18-component H-bonded {(C6H6)6(SbF6)12}12- cage unit templated by a
 chiral metal-organic complex.
;
_journal_issue 23
_journal_name_full 'Inorganic chemistry'
_journal_page_first 9157
_journal_page_last 9159
_journal_paper_doi 10.1021/ic061005l
_journal_volume 45
_journal_year 2006
_chemical_formula_sum 'C16 H16 Ag F6 N4 S2 Sb'
_chemical_formula_weight 672.07
_space_group_IT_number 146
_space_group_name_Hall 'R 3'
_space_group_name_H-M_alt 'R 3 :H'
_symmetry_cell_setting rhombohedral
_symmetry_space_group_name_H-M 'R 3 :H'
_atom_sites_solution_hydrogens geom
_atom_sites_solution_primary direct
_atom_sites_solution_secondary difmap
_audit_creation_method SHELXL-97
_cell_angle_alpha 90.00
_cell_angle_beta 90.00
_cell_angle_gamma 120.00
_cell_formula_units_Z 9
_cell_length_a 14.459(10)
_cell_length_b 14.459(10)
_cell_length_c 28.490(18)
_cell_measurement_temperature 293(2)
_cell_volume 5158(6)
_computing_cell_refinement 'Bruker SMART'
_computing_data_collection 'Bruker SMART'
_computing_data_reduction 'Bruker SAINT'
_computing_molecular_graphics 'Bruker SHELXTL'
_computing_publication_material 'Bruker SHELXTL'
_computing_structure_refinement 'SHELXL-97 (Sheldrick, 1997)'
_computing_structure_solution 'SHELXS-97 (Sheldrick, 1990)'
_diffrn_ambient_temperature 293(2)
_diffrn_measured_fraction_theta_full 0.992
_diffrn_measured_fraction_theta_max 0.992
_diffrn_measurement_device_type 'CCD area detector'
_diffrn_measurement_method 'phi and omega scans'
_diffrn_radiation_monochromator graphite
_diffrn_radiation_source 'fine-focus sealed tube'
_diffrn_radiation_type MoK\a
_diffrn_radiation_wavelength 0.71073
_diffrn_reflns_av_R_equivalents 0.0302
_diffrn_reflns_av_sigmaI/netI 0.0408
_diffrn_reflns_limit_h_max 16
_diffrn_reflns_limit_h_min -16
_diffrn_reflns_limit_k_max 12
_diffrn_reflns_limit_k_min -16
_diffrn_reflns_limit_l_max 28
_diffrn_reflns_limit_l_min -31
_diffrn_reflns_number 6174
_diffrn_reflns_theta_full 23.55
_diffrn_reflns_theta_max 23.55
_diffrn_reflns_theta_min 1.78
_exptl_absorpt_coefficient_mu 2.273
_exptl_absorpt_correction_T_max 0.6115
_exptl_absorpt_correction_T_min 0.5488
_exptl_absorpt_correction_type multi-scan
_exptl_absorpt_process_details sadabs
_exptl_crystal_colour yellow
_exptl_crystal_density_diffrn 1.947
_exptl_crystal_density_method 'not measured'
_exptl_crystal_description block
_exptl_crystal_F_000 2916
_exptl_crystal_size_max 0.30
_exptl_crystal_size_mid 0.25
_exptl_crystal_size_min 0.24
_refine_diff_density_max 2.872
_refine_diff_density_min -1.420
_refine_diff_density_rms 0.131
_refine_ls_abs_structure_details 'Flack H D (1983), Acta Cryst. A39, 876-881'
_refine_ls_abs_structure_Flack 0.00
_refine_ls_extinction_method none
_refine_ls_goodness_of_fit_ref 1.044
_refine_ls_hydrogen_treatment constr
_refine_ls_matrix_type full
_refine_ls_number_parameters 273
_refine_ls_number_reflns 2908
_refine_ls_number_restraints 46
_refine_ls_restrained_S_all 1.049
_refine_ls_R_factor_all 0.0636
_refine_ls_R_factor_gt 0.0581
_refine_ls_shift/su_max 0.000
_refine_ls_shift/su_mean 0.000
_refine_ls_structure_factor_coef Fsqd
_refine_ls_weighting_details 'calc w=1/[\s^2^(Fo^2^)+(0.1108P)^2^+16.6621P] where P=(Fo^2^+2Fc^2^)/3'
_refine_ls_weighting_scheme calc
_refine_ls_wR_factor_gt 0.1586
_refine_ls_wR_factor_ref 0.1637
_reflns_number_gt 2602
_reflns_number_total 2908
_reflns_threshold_expression >2sigma(I)
_cod_data_source_file ic061005lsi20060606_111413.cif
_cod_data_source_block 1'
_cod_depositor_comments
;
The following automatic conversions were performed:

data item '_symmetry_cell_setting' value 'Rhombohedral' was changed
to 'rhombohedral' in accordance with the
/home/saulius/struct/COD-crude-data/automatic-downloads/DataCite-retrospective/ACS/depositions/lib/dictionaries/cif_core.dic
dictionary named 'cif_core.dic' version 2.4.2 last updated on
2011-04-26.

Automatic conversion script
Id: cif_fix_values 6909 2019-04-08 15:41:33Z antanas 
;
_cod_original_sg_symbol_H-M R3
_cod_database_code 4350490

loop_
_symmetry_equiv_pos_as_xyz
'x, y, z'
'-y, x-y, z'
'-x+y, -x, z'
'x+2/3, y+1/3, z+1/3'
'-y+2/3, x-y+1/3, z+1/3'
'-x+y+2/3, -x+1/3, z+1/3'
'x+1/3, y+2/3, z+2/3'
'-y+1/3, x-y+2/3, z+2/3'
'-x+y+1/3, -x+2/3, z+2/3'

loop_
_atom_site_label
_atom_site_type_symbol
_atom_site_fract_x
_atom_site_fract_y
_atom_site_fract_z
_atom_site_U_iso_or_equiv
_atom_site_adp_type
_atom_site_occupancy
_atom_site_symmetry_multiplicity
_atom_site_calc_flag
_atom_site_refinement_flags
Ag1 Ag 0.80845(10) 0.58105(10) 0.35326(4) 0.0772(4) Uani 1 1 d .
N1 N 0.7752(10) 0.6360(8) 0.4213(4) 0.060(3) Uani 1 1 d .
N2 N 0.6118(8) 0.4930(7) 0.3641(4) 0.052(2) Uani 1 1 d .
N3 N 0.5296(7) 0.4174(7) 0.3374(3) 0.047(2) Uani 1 1 d .
N4 N 0.8828(9) 0.6221(10) 0.2821(5) 0.066(3) Uani 1 1 d .
C1 C 0.8395(12) 0.6951(13) 0.4546(5) 0.070(4) Uani 1 1 d .
H1 H 0.9135 0.7279 0.4530 0.084 Uiso 1 1 calc R
C2 C 0.787(3) 0.7028(16) 0.4910(8) 0.137(10) Uani 1 1 d .
H2 H 0.8210 0.7440 0.5172 0.165 Uiso 1 1 calc R
C3 C 0.6743(10) 0.5952(10) 0.4324(4) 0.051(3) Uani 1 1 d .
C4 C 0.5866(10) 0.5236(11) 0.4025(4) 0.053(3) Uani 1 1 d .
C5 C 0.4768(13) 0.4893(15) 0.4163(7) 0.088(5) Uani 1 1 d .
H5A H 0.4541 0.5342 0.4015 0.132 Uiso 1 1 calc R
H5B H 0.4732 0.4944 0.4498 0.132 Uiso 1 1 calc R
H5C H 0.4310 0.4166 0.4067 0.132 Uiso 1 1 calc R
C6 C 0.9011(15) 0.6983(13) 0.2487(7) 0.091(6) Uani 1 1 d .
H6 H 0.8734 0.7438 0.2521 0.109 Uiso 1 1 calc R
C7 C 0.9559(13) 0.7045(13) 0.2137(6) 0.074(4) Uani 1 1 d .
H7 H 0.9742 0.7540 0.1896 0.089 Uiso 1 1 calc R
C8 C 0.9284(10) 0.5695(11) 0.2675(5) 0.061(3) Uani 1 1 d .
C9 C 0.9272(11) 0.4824(12) 0.2967(6) 0.065(4) Uani 1 1 d .
C10 C 0.9683(15) 0.4157(15) 0.2754(6) 0.084(5) Uani 1 1 d .
H10A H 0.9793 0.3760 0.2996 0.126 Uiso 1 1 calc R
H10B H 1.0348 0.4611 0.2597 0.126 Uiso 1 1 calc R
H10C H 0.9174 0.3671 0.2531 0.126 Uiso 1 1 calc R
C11 C 0.4657(17) 0.540(2) 0.0730(7) 0.173(11) Uani 1 1 d DU
H11 H 0.4570 0.5462 0.1049 0.208 Uiso 1 1 calc R
C12 C 0.5113(15) 0.4804(17) 0.0576(9) 0.167(9) Uani 1 1 d DU
H12 H 0.5331 0.4474 0.0794 0.200 Uiso 1 1 calc R
C13 C 0.5246(14) 0.4700(13) 0.0104(10) 0.137(7) Uani 1 1 d DU
H13 H 0.5552 0.4302 0.0003 0.164 Uiso 1 1 calc R
C14 C 0.4919(18) 0.5198(19) -0.0219(7) 0.166(9) Uani 1 1 d DU
H14 H 0.5007 0.5133 -0.0539 0.199 Uiso 1 1 calc R
C15 C 0.4462(18) 0.5789(19) -0.0068(10) 0.157(8) Uani 1 1 d DU
H15 H 0.4244 0.6120 -0.0286 0.188 Uiso 1 1 calc R
C16 C 0.4330(18) 0.5891(19) 0.0407(11) 0.191(10) Uani 1 1 d DU
H16 H 0.4024 0.6289 0.0509 0.229 Uiso 1 1 calc R
S1 S 0.9918(4) 0.6106(4) 0.21636(15) 0.0849(12) Uani 1 1 d .
S2 S 0.6569(4) 0.6338(4) 0.48588(15) 0.0811(11) Uani 1 1 d .
F1 F 0.9071(16) 0.8769(15) 0.5800(7) 0.182(7) Uani 1 1 d .
F2 F 1.0898(12) 1.1155(12) 0.5086(8) 0.170(7) Uani 1 1 d .
F3 F 0.0963(9) 0.9853(9) 0.2100(4) 0.097(3) Uani 1 1 d .
F4 F -0.0150(7) 0.8887(7) 0.1338(4) 0.084(3) Uani 1 1 d .
F5 F 0.687(3) 0.4557(19) 0.1969(17) 0.34(2) Uani 1 1 d .
F6 F 0.657(3) 0.237(3) 0.1369(14) 0.38(3) Uani 1 1 d .
Sb1 Sb 1.0000 1.0000 0.54699(10) 0.0931(7) Uani 1 3 d S
Sb2 Sb 0.6667 0.3333 0.17455(8) 0.0793(6) Uani 1 3 d S
Sb3 Sb 0.0000 1.0000 0.17117(6) 0.0617(4) Uani 1 3 d S

loop_
_atom_site_aniso_label
_atom_site_aniso_U_11
_atom_site_aniso_U_22
_atom_site_aniso_U_33
_atom_site_aniso_U_23
_atom_site_aniso_U_13
_atom_site_aniso_U_12
Ag1 0.0782(8) 0.0930(8) 0.0724(7) -0.0008(6) 0.0174(6) 0.0517(7)
N1 0.081(8) 0.054(6) 0.048(6) -0.003(5) 0.003(6) 0.036(6)
N2 0.058(6) 0.040(5) 0.057(6) 0.008(4) 0.005(5) 0.023(5)
N3 0.046(5) 0.044(5) 0.047(6) 0.002(4) -0.007(4) 0.020(4)
N4 0.060(7) 0.071(7) 0.076(8) 0.008(6) 0.002(6) 0.039(6)
C1 0.058(8) 0.085(11) 0.060(10) -0.019(8) -0.004(7) 0.029(8)
C2 0.19(3) 0.072(12) 0.084(15) -0.022(11) -0.043(17) 0.020(14)
C3 0.056(7) 0.055(7) 0.047(7) -0.008(5) 0.000(6) 0.031(6)
C4 0.063(8) 0.063(8) 0.042(7) 0.002(6) 0.008(6) 0.039(7)
C5 0.073(10) 0.090(11) 0.086(12) -0.011(9) 0.022(9) 0.030(9)
C6 0.079(10) 0.062(9) 0.106(15) 0.033(9) -0.027(11) 0.017(8)
C7 0.080(10) 0.081(10) 0.052(8) 0.024(7) 0.017(7) 0.033(8)
C8 0.051(7) 0.060(8) 0.057(8) 0.016(6) 0.005(6) 0.015(6)
C9 0.056(8) 0.062(8) 0.082(11) -0.022(7) -0.004(7) 0.033(6)
C10 0.115(13) 0.119(13) 0.069(10) 0.010(9) 0.022(9) 0.098(12)
C11 0.103(18) 0.27(4) 0.086(12) -0.009(14) 0.022(13) 0.05(2)
C12 0.10(2) 0.15(2) 0.186(18) 0.04(2) -0.031(19) 0.016(13)
C13 0.086(13) 0.071(12) 0.23(2) -0.004(15) 0.034(16) 0.018(9)
C14 0.159(12) 0.169(12) 0.156(12) -0.008(7) 0.001(7) 0.071(8)
C15 0.157(11) 0.156(11) 0.156(10) 0.017(7) -0.018(7) 0.077(8)
C16 0.186(13) 0.194(13) 0.192(11) -0.010(7) 0.019(7) 0.095(9)
S1 0.089(3) 0.099(3) 0.061(2) 0.020(2) 0.023(2) 0.042(2)
S2 0.102(3) 0.077(2) 0.055(2) -0.0144(18) 0.008(2) 0.038(2)
F1 0.196(17) 0.163(15) 0.157(16) 0.072(13) 0.040(13) 0.067(13)
F2 0.112(10) 0.103(9) 0.28(2) 0.057(12) 0.033(12) 0.039(8)
F3 0.101(7) 0.112(8) 0.098(7) 0.011(6) -0.010(6) 0.068(6)
F4 0.086(6) 0.070(5) 0.099(7) -0.025(5) 0.006(5) 0.041(5)
F5 0.34(4) 0.130(17) 0.53(7) -0.08(3) -0.05(4) 0.10(2)
F6 0.24(3) 0.54(7) 0.36(5) -0.30(5) -0.09(4) 0.20(5)
Sb1 0.0714(7) 0.0714(7) 0.136(2) 0.000 0.000 0.0357(4)
Sb2 0.0695(7) 0.0695(7) 0.0988(14) 0.000 0.000 0.0348(3)
Sb3 0.0573(6) 0.0573(6) 0.0705(10) 0.000 0.000 0.0286(3)

loop_
_atom_type_symbol
_atom_type_description
_atom_type_scat_dispersion_real
_atom_type_scat_dispersion_imag
_atom_type_scat_source
C C 0.0033 0.0016 'International Tables Vol C Tables 4.2.6.8 and 6.1.1.4'
H H 0.0000 0.0000 'International Tables Vol C Tables 4.2.6.8 and 6.1.1.4'
N N 0.0061 0.0033 'International Tables Vol C Tables 4.2.6.8 and 6.1.1.4'
F F 0.0171 0.0103 'International Tables Vol C Tables 4.2.6.8 and 6.1.1.4'
S S 0.1246 0.1234 'International Tables Vol C Tables 4.2.6.8 and 6.1.1.4'
Ag Ag -0.8971 1.1015 'International Tables Vol C Tables 4.2.6.8 and 6.1.1.4'
Sb Sb -0.5866 1.5461 'International Tables Vol C Tables 4.2.6.8 and 6.1.1.4'

loop_
_geom_angle_atom_site_label_1
_geom_angle_atom_site_label_2
_geom_angle_atom_site_label_3
_geom_angle
_geom_angle_site_symmetry_1
_geom_angle_site_symmetry_3
N4 Ag1 N1 148.6(4) . .
N4 Ag1 N3 71.5(4) . 3_665
N1 Ag1 N3 130.6(4) . 3_665
N4 Ag1 N2 121.7(4) . .
N1 Ag1 N2 71.3(4) . .
N3 Ag1 N2 118.8(3) 3_665 .
C1 N1 C3 112.8(12) . .
C1 N1 Ag1 130.8(10) . .
C3 N1 Ag1 116.0(9) . .
C4 N2 N3 117.4(10) . .
C4 N2 Ag1 111.9(9) . .
N3 N2 Ag1 130.6(8) . .
C9 N3 N2 117.2(10) 2_655 .
C9 N3 Ag1 114.1(9) 2_655 2_655
N2 N3 Ag1 128.0(7) . 2_655
C8 N4 C6 107.2(15) . .
C8 N4 Ag1 117.0(9) . .
C6 N4 Ag1 135.6(13) . .
N1 C1 C2 111.9(16) . .
N1 C1 H1 124.0 . .
C2 C1 H1 124.0 . .
C1 C2 S2 114.4(14) . .
C1 C2 H2 122.8 . .
S2 C2 H2 122.8 . .
N1 C3 C4 124.1(11) . .
N1 C3 S2 112.7(10) . .
C4 C3 S2 123.1(9) . .
N2 C4 C3 116.4(11) . .
N2 C4 C5 123.6(13) . .
C3 C4 C5 120.0(12) . .
C4 C5 H5A 109.5 . .
C4 C5 H5B 109.5 . .
H5A C5 H5B 109.5 . .
C4 C5 H5C 109.5 . .
H5A C5 H5C 109.5 . .
H5B C5 H5C 109.5 . .
C7 C6 N4 118.0(19) . .
C7 C6 H6 121.0 . .
N4 C6 H6 121.0 . .
C6 C7 S1 110.3(13) . .
C6 C7 H7 124.8 . .
S1 C7 H7 124.8 . .
N4 C8 C9 121.1(12) . .
N4 C8 S1 115.0(11) . .
C9 C8 S1 123.8(11) . .
N3 C9 C10 125.6(14) 3_665 .
N3 C9 C8 115.9(11) 3_665 .
C10 C9 C8 118.4(14) . .
C9 C10 H10A 109.5 . .
C9 C10 H10B 109.5 . .
H10A C10 H10B 109.5 . .
C9 C10 H10C 109.5 . .
H10A C10 H10C 109.5 . .
H10B C10 H10C 109.5 . .
C16 C11 C12 120.0(12) . .
C16 C11 H11 120.0 . .
C12 C11 H11 120.0 . .
C13 C12 C11 120.7(12) . .
C13 C12 H12 119.6 . .
C11 C12 H12 119.6 . .
C12 C13 C14 119.2(12) . .
C12 C13 H13 120.4 . .
C14 C13 H13 120.4 . .
C15 C14 C13 120.3(12) . .
C15 C14 H14 119.8 . .
C13 C14 H14 119.8 . .
C16 C15 C14 120.2(12) . .
C16 C15 H15 119.9 . .
C14 C15 H15 119.9 . .
C11 C16 C15 119.5(12) . .
C11 C16 H16 120.2 . .
C15 C16 H16 120.2 . .
C8 S1 C7 89.4(8) . .
C2 S2 C3 88.0(10) . .
F1 Sb1 F1 96.8(9) 2_765 3_675
F1 Sb1 F1 96.8(9) 2_765 .
F1 Sb1 F1 96.8(9) 3_675 .
F1 Sb1 F2 174.5(10) 2_765 2_765
F1 Sb1 F2 86.0(9) 3_675 2_765
F1 Sb1 F2 87.6(9) . 2_765
F1 Sb1 F2 87.6(9) 2_765 3_675
F1 Sb1 F2 174.5(10) 3_675 3_675
F1 Sb1 F2 86.0(9) . 3_675
F2 Sb1 F2 89.3(10) 2_765 3_675
F1 Sb1 F2 86.0(9) 2_765 .
F1 Sb1 F2 87.6(9) 3_675 .
F1 Sb1 F2 174.5(10) . .
F2 Sb1 F2 89.3(10) 2_765 .
F2 Sb1 F2 89.3(10) 3_675 .
F6 Sb2 F6 85(2) . 2_655
F6 Sb2 F6 85(2) . 3_665
F6 Sb2 F6 85(2) 2_655 3_665
F6 Sb2 F5 79.8(19) . 3_665
F6 Sb2 F5 85(2) 2_655 3_665
F6 Sb2 F5 162(2) 3_665 3_665
F6 Sb2 F5 85(2) . 2_655
F6 Sb2 F5 162(2) 2_655 2_655
F6 Sb2 F5 79.8(19) 3_665 2_655
F5 Sb2 F5 107.7(17) 3_665 2_655
F6 Sb2 F5 162(2) . .
F6 Sb2 F5 79.8(19) 2_655 .
F6 Sb2 F5 85(2) 3_665 .
F5 Sb2 F5 107.7(17) 3_665 .
F5 Sb2 F5 107.7(17) 2_655 .
F4 Sb3 F4 90.2(5) 2_675 .
F4 Sb3 F4 90.2(5) 2_675 3_465
F4 Sb3 F4 90.2(5) . 3_465
F4 Sb3 F3 90.5(5) 2_675 .
F4 Sb3 F3 90.6(5) . .
F4 Sb3 F3 178.9(5) 3_465 .
F4 Sb3 F3 90.6(5) 2_675 2_675
F4 Sb3 F3 178.9(5) . 2_675
F4 Sb3 F3 90.5(5) 3_465 2_675
F3 Sb3 F3 88.6(5) . 2_675
F4 Sb3 F3 178.9(6) 2_675 3_465
F4 Sb3 F3 90.5(5) . 3_465
F4 Sb3 F3 90.6(5) 3_465 3_465
F3 Sb3 F3 88.6(5) . 3_465
F3 Sb3 F3 88.6(5) 2_675 3_465

loop_
_geom_bond_atom_site_label_1
_geom_bond_atom_site_label_2
_geom_bond_distance
_geom_bond_site_symmetry_2
Ag1 N4 2.231(13) .
Ag1 N1 2.236(11) .
Ag1 N3 2.432(10) 3_665
Ag1 N2 2.486(11) .
N1 C1 1.305(18) .
N1 C3 1.309(18) .
N2 C4 1.298(16) .
N2 N3 1.374(14) .
N3 C9 1.266(19) 2_655
N3 Ag1 2.432(10) 2_655
N4 C8 1.298(19) .
N4 C6 1.38(2) .
C1 C2 1.32(3) .
C1 H1 0.9300 .
C2 S2 1.64(3) .
C2 H2 0.9300 .
C3 C4 1.446(19) .
C3 S2 1.686(12) .
C4 C5 1.46(2) .
C5 H5A 0.9600 .
C5 H5B 0.9600 .
C5 H5C 0.9600 .
C6 C7 1.25(3) .
C6 H6 0.9300 .
C7 S1 1.681(18) .
C7 H7 0.9300 .
C8 C9 1.50(2) .
C8 S1 1.665(13) .
C9 N3 1.266(19) 3_665
C9 C10 1.492(19) .
C10 H10A 0.9600 .
C10 H10B 0.9600 .
C10 H10C 0.9600 .
C11 C16 1.384(10) .
C11 C12 1.388(10) .
C11 H11 0.9300 .
C12 C13 1.378(10) .
C12 H12 0.9300 .
C13 C14 1.389(10) .
C13 H13 0.9300 .
C14 C15 1.385(10) .
C14 H14 0.9300 .
C15 C16 1.385(10) .
C15 H15 0.9300 .
C16 H16 0.9300 .
F1 Sb1 1.861(16) .
F2 Sb1 1.871(15) .
F3 Sb3 1.872(9) .
F4 Sb3 1.849(8) .
F5 Sb2 1.76(3) .
F6 Sb2 1.71(3) .
Sb1 F1 1.861(16) 2_765
Sb1 F1 1.861(16) 3_675
Sb1 F2 1.871(15) 2_765
Sb1 F2 1.871(15) 3_675
Sb2 F6 1.71(3) 2_655
Sb2 F6 1.71(3) 3_665
Sb2 F5 1.76(3) 3_665
Sb2 F5 1.76(3) 2_655
Sb3 F4 1.849(8) 2_675
Sb3 F4 1.849(8) 3_465
Sb3 F3 1.872(9) 2_675
Sb3 F3 1.872(9) 3_465

loop_
_geom_torsion_atom_site_label_1
_geom_torsion_atom_site_label_2
_geom_torsion_atom_site_label_3
_geom_torsion_atom_site_label_4
_geom_torsion
_geom_torsion_site_symmetry_1
_geom_torsion_site_symmetry_4
N4 Ag1 N1 C1 -65.7(17) . .
N3 Ag1 N1 C1 61.3(14) 3_665 .
N2 Ag1 N1 C1 173.6(14) . .
N4 Ag1 N1 C3 121.6(11) . .
N3 Ag1 N1 C3 -111.4(10) 3_665 .
N2 Ag1 N1 C3 0.9(9) . .
N4 Ag1 N2 C4 -146.5(8) . .
N1 Ag1 N2 C4 1.7(8) . .
N3 Ag1 N2 C4 128.4(8) 3_665 .
N4 Ag1 N2 N3 36.0(10) . .
N1 Ag1 N2 N3 -175.8(10) . .
N3 Ag1 N2 N3 -49.1(9) 3_665 .
C4 N2 N3 C9 116.3(13) . 2_655
Ag1 N2 N3 C9 -66.3(14) . 2_655
C4 N2 N3 Ag1 -74.0(12) . 2_655
Ag1 N2 N3 Ag1 103.4(9) . 2_655
N1 Ag1 N4 C8 141.0(10) . .
N3 Ag1 N4 C8 0.7(10) 3_665 .
N2 Ag1 N4 C8 -112.2(10) . .
N1 Ag1 N4 C6 -33.1(19) . .
N3 Ag1 N4 C6 -173.3(15) 3_665 .
N2 Ag1 N4 C6 73.7(15) . .
C3 N1 C1 C2 -2(2) . .
Ag1 N1 C1 C2 -175.4(14) . .
N1 C1 C2 S2 2(3) . .
C1 N1 C3 C4 -177.6(13) . .
Ag1 N1 C3 C4 -3.6(17) . .
C1 N1 C3 S2 1.7(16) . .
Ag1 N1 C3 S2 175.7(6) . .
N3 N2 C4 C3 174.0(10) . .
Ag1 N2 C4 C3 -3.8(13) . .
N3 N2 C4 C5 -5.7(19) . .
Ag1 N2 C4 C5 176.5(12) . .
N1 C3 C4 N2 5.3(19) . .
S2 C3 C4 N2 -173.9(9) . .
N1 C3 C4 C5 -175.0(14) . .
S2 C3 C4 C5 5.8(19) . .
C8 N4 C6 C7 -2(2) . .
Ag1 N4 C6 C7 172.9(13) . .
N4 C6 C7 S1 2(2) . .
C6 N4 C8 C9 177.8(12) . .
Ag1 N4 C8 C9 2.1(17) . .
C6 N4 C8 S1 0.8(16) . .
Ag1 N4 C8 S1 -174.8(6) . .
N4 C8 C9 N3 -5.8(19) . 3_665
S1 C8 C9 N3 170.8(10) . 3_665
N4 C8 C9 C10 172.2(14) . .
S1 C8 C9 C10 -11.1(19) . .
C16 C11 C12 C13 0.0(3) . .
C11 C12 C13 C14 0.1(3) . .
C12 C13 C14 C15 -0.1(7) . .
C13 C14 C15 C16 0.1(9) . .
C12 C11 C16 C15 0.0(7) . .
C14 C15 C16 C11 0.0(9) . .
N4 C8 S1 C7 -0.1(12) . .
C9 C8 S1 C7 -176.9(12) . .
C6 C7 S1 C8 -0.8(14) . .
C1 C2 S2 C3 -1.1(19) . .
N1 C3 S2 C2 -0.3(13) . .
C4 C3 S2 C2 179.0(14) . .
